data_2226896
loop_
_publ_author_name
'Hussain, Abid'
'Tahir, M. Nawaz'
'Tariq, Muhammad Ilyas'
'Ahmad, Shahbaz'
'Asiri, Abdullah M.'

_publ_section_title
;
 2,3-Dimethyl-<i>N</i>-[(<i>E</i>)-2,4,5-trimethoxybenzylidene]aniline
;
_journal_coeditor_code HB5535
_journal_issue 8
_journal_name_full 'Acta Crystallographica Section E'
_journal_page_first o1953
_journal_paper_doi 10.1107/S1600536810025894
_journal_volume 66
_journal_year 2010
_chemical_formula_iupac 'C18 H21 N O3'
_chemical_formula_moiety 'C18 H21 N O3'
_chemical_formula_sum 'C18 H21 N O3'
_chemical_formula_weight 299.36
_chemical_name_systematic
;
2,3-Dimethyl-<i>N</i>-[(<i>E</i>)-2,4,5-trimethoxybenzylidene]aniline
;
_space_group_IT_number 2
_symmetry_cell_setting triclinic
_symmetry_space_group_name_Hall '-P 1'
_symmetry_space_group_name_H-M 'P -1'
_atom_sites_solution_hydrogens geom
_atom_sites_solution_primary direct
_atom_sites_solution_secondary difmap
_audit_creation_method SHELXL-97
_cell_angle_alpha 73.9410(10)
_cell_angle_beta 76.022(2)
_cell_angle_gamma 82.0790(10)
_cell_formula_units_Z 2
_cell_length_a 7.0040(2)
_cell_length_b 11.0396(4)
_cell_length_c 11.1585(4)
_cell_measurement_reflns_used 2938
_cell_measurement_temperature 296(2)
_cell_measurement_theta_max 28.38
_cell_measurement_theta_min 1.93
_cell_volume 802.24(5)
_computing_cell_refinement 'SAINT (Bruker, 2009)'
_computing_data_collection 'APEX2 (Bruker, 2009)'
_computing_data_reduction 'SAINT (Bruker, 2009)'
_computing_molecular_graphics 'ORTEP-3 (Farrugia, 1997) and PLATON (Spek, 2009)'
_computing_publication_material
;
WinGX (Farrugia, 1999) and PLATON (Spek, 2009)
;
_computing_structure_refinement 'SHELXL97 (Sheldrick, 2008)'
_computing_structure_solution 'SHELXS97 (Sheldrick, 2008)'
_diffrn_ambient_temperature 296(2)
_diffrn_detector_area_resol_mean 7.5
_diffrn_measured_fraction_theta_full 0.980
_diffrn_measured_fraction_theta_max 0.980
_diffrn_measurement_device_type 'Bruker Kappa APEXII CCD'
_diffrn_measurement_method \w
_diffrn_radiation_monochromator graphite
_diffrn_radiation_source 'fine-focus sealed tube'
_diffrn_radiation_type MoK\a
_diffrn_radiation_wavelength 0.71073
_diffrn_reflns_av_R_equivalents 0.0236
_diffrn_reflns_av_sigmaI/netI 0.0241
_diffrn_reflns_limit_h_max 9
_diffrn_reflns_limit_h_min -7
_diffrn_reflns_limit_k_max 14
_diffrn_reflns_limit_k_min -14
_diffrn_reflns_limit_l_max 14
_diffrn_reflns_limit_l_min -14
_diffrn_reflns_number 13855
_diffrn_reflns_theta_full 28.38
_diffrn_reflns_theta_max 28.38
_diffrn_reflns_theta_min 1.93
_diffrn_standards_number 0
_exptl_absorpt_coefficient_mu 0.084
_exptl_absorpt_correction_T_max 0.985
_exptl_absorpt_correction_T_min 0.980
_exptl_absorpt_correction_type multi-scan
_exptl_absorpt_process_details '(SADABS; Bruker, 2005)'
_exptl_crystal_colour colorless
_exptl_crystal_density_diffrn 1.239
_exptl_crystal_density_method 'not measured'
_exptl_crystal_description prism
_exptl_crystal_F_000 320
_exptl_crystal_size_max 0.32
_exptl_crystal_size_mid 0.14
_exptl_crystal_size_min 0.12
_refine_diff_density_max 0.225
_refine_diff_density_min -0.164
_refine_ls_goodness_of_fit_ref 1.067
_refine_ls_hydrogen_treatment constr
_refine_ls_matrix_type full
_refine_ls_number_parameters 204
_refine_ls_number_reflns 3957
_refine_ls_number_restraints 0
_refine_ls_restrained_S_all 1.067
_refine_ls_R_factor_all 0.0615
_refine_ls_R_factor_gt 0.0454
_refine_ls_shift/su_max 0.000
_refine_ls_shift/su_mean 0.000
_refine_ls_structure_factor_coef Fsqd
_refine_ls_weighting_details 'calc w=1/[\s^2^(Fo^2^)+(0.0685P)^2^+0.1056P] where P=(Fo^2^+2Fc^2^)/3'
_refine_ls_weighting_scheme calc
_refine_ls_wR_factor_gt 0.1264
_refine_ls_wR_factor_ref 0.1391
_reflns_number_gt 2935
_reflns_number_total 3957
_reflns_threshold_expression I>2\s(I)
_cod_data_source_file hb5535.cif
_cod_data_source_block I
_cod_database_code 2226896
_cod_database_fobs_code 2226896

loop_
_symmetry_equiv_pos_site_id
_symmetry_equiv_pos_as_xyz
1 x,y,z
2 -x,-y,-z

loop_
_atom_site_aniso_label
_atom_site_aniso_U_11
_atom_site_aniso_U_22
_atom_site_aniso_U_33
_atom_site_aniso_U_12
_atom_site_aniso_U_13
_atom_site_aniso_U_23
O1 0.0813(7) 0.0513(6) 0.1068(9) 0.0226(5) -0.0673(7) -0.0385(6)
O2 0.0521(5) 0.0475(5) 0.0571(6) 0.0132(4) -0.0173(4) -0.0280(4)
O3 0.0709(6) 0.0633(6) 0.0850(8) 0.0239(5) -0.0489(6) -0.0447(6)
N1 0.0471(5) 0.0455(6) 0.0486(6) 0.0100(4) -0.0174(5) -0.0234(5)
C1 0.0439(6) 0.0405(6) 0.0376(6) 0.0082(5) -0.0159(5) -0.0157(5)
C2 0.0414(6) 0.0433(7) 0.0412(6) 0.0045(5) -0.0152(5) -0.0145(5)
C3 0.0444(6) 0.0457(7) 0.0455(7) 0.0107(5) -0.0129(5) -0.0179(5)
C4 0.0636(8) 0.0377(7) 0.0588(8) 0.0078(6) -0.0145(7) -0.0195(6)
C5 0.0616(8) 0.0425(7) 0.0634(9) -0.0089(6) -0.0045(7) -0.0143(6)
C6 0.0477(7) 0.0493(8) 0.0471(7) 0.0008(6) -0.0032(5) -0.0151(6)
C7 0.0542(8) 0.0645(10) 0.0787(11) -0.0084(7) -0.0076(7) -0.0305(8)
C8 0.0537(8) 0.0756(11) 0.0892(12) 0.0108(8) -0.0016(8) -0.0435(10)
C9 0.0447(6) 0.0393(6) 0.0437(7) 0.0041(5) -0.0166(5) -0.0157(5)
C10 0.0398(6) 0.0378(6) 0.0417(6) 0.0044(5) -0.0124(5) -0.0141(5)
C11 0.0427(6) 0.0398(6) 0.0483(7) 0.0020(5) -0.0193(5) -0.0145(5)
C12 0.0366(5) 0.0388(6) 0.0498(7) 0.0066(4) -0.0140(5) -0.0133(5)
C13 0.0387(5) 0.0383(6) 0.0392(6) 0.0039(4) -0.0063(5) -0.0150(5)
C14 0.0420(6) 0.0463(7) 0.0449(7) 0.0059(5) -0.0164(5) -0.0192(5)
C15 0.0388(6) 0.0444(7) 0.0477(7) 0.0100(5) -0.0164(5) -0.0185(5)
C16 0.0718(9) 0.0584(9) 0.0833(11) 0.0144(7) -0.0510(9) -0.0240(8)
C17 0.0627(9) 0.0577(9) 0.0902(12) 0.0253(7) -0.0277(8) -0.0407(9)
C18 0.0555(8) 0.0674(9) 0.0649(9) 0.0080(7) -0.0316(7) -0.0240(8)

loop_
_atom_site_type_symbol
_atom_site_label
_atom_site_fract_x
_atom_site_fract_y
_atom_site_fract_z
_atom_site_U_iso_or_equiv
_atom_site_thermal_displace_type
_atom_site_calc_flag
_atom_site_refinement_flags
_atom_site_occupancy
O O1 1.17927(17) 0.38228(10) 0.31146(12) 0.0704(4) Uani . . 1.000
O O2 1.06960(13) 0.10870(9) 0.06502(9) 0.0499(3) Uani . . 1.000
O O3 0.77474(16) 0.25536(10) 0.00283(11) 0.0649(4) Uani . . 1.000
N N1 0.69274(15) 0.60252(10) 0.24254(10) 0.0448(3) Uani . . 1.000
C C1 0.64619(17) 0.71547(11) 0.28410(11) 0.0393(3) Uani . . 1.000
C C2 0.45691(17) 0.73509(12) 0.35802(12) 0.0408(4) Uani . . 1.000
C C3 0.40689(18) 0.84878(12) 0.39403(12) 0.0447(4) Uani . . 1.000
C C4 0.5412(2) 0.94029(13) 0.35392(14) 0.0528(4) Uani . . 1.000
C C5 0.7257(2) 0.92062(13) 0.28035(15) 0.0567(5) Uani . . 1.000
C C6 0.77862(19) 0.80817(13) 0.24555(13) 0.0491(4) Uani . . 1.000
C C7 0.3148(2) 0.63405(16) 0.40020(17) 0.0641(6) Uani . . 1.000
C C8 0.2084(2) 0.87330(18) 0.47689(19) 0.0722(6) Uani . . 1.000
C C9 0.85705(18) 0.54088(11) 0.25246(12) 0.0410(4) Uani . . 1.000
C C10 0.91943(17) 0.42826(11) 0.20390(11) 0.0390(3) Uani . . 1.000
C C11 1.08153(17) 0.34815(11) 0.23517(12) 0.0417(4) Uani . . 1.000
C C12 1.13627(17) 0.23966(11) 0.19044(12) 0.0414(3) Uani . . 1.000
C C13 1.03063(17) 0.21157(11) 0.11341(11) 0.0387(3) Uani . . 1.000
C C14 0.86709(17) 0.29209(12) 0.08024(12) 0.0425(4) Uani . . 1.000
C C15 0.81463(17) 0.39796(12) 0.12541(12) 0.0423(4) Uani . . 1.000
C C16 1.3221(3) 0.29635(15) 0.36533(17) 0.0657(6) Uani . . 1.000
C C17 1.2405(2) 0.02807(15) 0.08431(18) 0.0666(6) Uani . . 1.000
C C18 0.6215(2) 0.33758(15) -0.04312(16) 0.0591(5) Uani . . 1.000
H H4 0.50636 1.01641 0.37700 0.0633 Uiso . . 1.000
H H5 0.81429 0.98309 0.25425 0.0681 Uiso . . 1.000
H H6 0.90321 0.79454 0.19620 0.0589 Uiso . . 1.000
H H7A 0.30597 0.59426 0.48932 0.0961 Uiso . . 1.000
H H7B 0.36042 0.57209 0.35185 0.0961 Uiso . . 1.000
H H7C 0.18711 0.67105 0.38646 0.0961 Uiso . . 1.000
H H8A 0.20089 0.95488 0.49338 0.1082 Uiso . . 1.000
H H8B 0.19176 0.80943 0.55621 0.1082 Uiso . . 1.000
H H8C 0.10610 0.87119 0.43383 0.1082 Uiso . . 1.000
H H9 0.94031 0.56796 0.29169 0.0492 Uiso . . 1.000
H H12 1.24401 0.18624 0.21254 0.0496 Uiso . . 1.000
H H16 0.70660 0.45111 0.10338 0.0507 Uiso . . 1.000
H H16A 1.26434 0.21858 0.41271 0.0986 Uiso . . 1.000
H H16B 1.36937 0.33144 0.42145 0.0986 Uiso . . 1.000
H H16C 1.43011 0.28035 0.29862 0.0986 Uiso . . 1.000
H H17A 1.35460 0.07600 0.05100 0.1000 Uiso . . 1.000
H H17B 1.25245 -0.03752 0.04103 0.1000 Uiso . . 1.000
H H17C 1.23041 -0.00908 0.17400 0.1000 Uiso . . 1.000
H H18A 0.51745 0.34926 0.02752 0.0886 Uiso . . 1.000
H H18B 0.57116 0.30185 -0.09749 0.0886 Uiso . . 1.000
H H18C 0.67114 0.41771 -0.09075 0.0886 Uiso . . 1.000

loop_
_atom_type_symbol
_atom_type_description
_atom_type_scat_dispersion_real
_atom_type_scat_dispersion_imag
_atom_type_scat_source
C C 0.0033 0.0016 'International Tables Vol C Tables 4.2.6.8 and 6.1.1.4'
H H 0.0000 0.0000 'International Tables Vol C Tables 4.2.6.8 and 6.1.1.4'
N N 0.0061 0.0033 'International Tables Vol C Tables 4.2.6.8 and 6.1.1.4'
O O 0.0106 0.0060 'International Tables Vol C Tables 4.2.6.8 and 6.1.1.4'

loop_
_geom_angle_atom_site_label_1
_geom_angle_atom_site_label_2
_geom_angle_atom_site_label_3
_geom_angle_site_symmetry_1
_geom_angle_site_symmetry_2
_geom_angle_site_symmetry_3
_geom_angle
_geom_angle_publ_flag
C11 O1 C16 . . . 119.52(12) no
C13 O2 C17 . . . 118.84(11) no
C14 O3 C18 . . . 117.70(12) no
C1 N1 C9 . . . 119.09(11) no
N1 C1 C2 . . . 118.33(11) no
N1 C1 C6 . . . 120.89(11) no
C2 C1 C6 . . . 120.63(12) no
C1 C2 C3 . . . 118.61(12) no
C1 C2 C7 . . . 120.36(12) no
C3 C2 C7 . . . 121.00(12) no
C2 C3 C4 . . . 119.75(12) no
C2 C3 C8 . . . 120.94(13) no
C4 C3 C8 . . . 119.31(13) no
C3 C4 C5 . . . 121.16(13) no
C4 C5 C6 . . . 119.86(14) no
C1 C6 C5 . . . 119.98(13) no
N1 C9 C10 . . . 121.79(12) no
C9 C10 C11 . . . 121.37(11) no
C9 C10 C15 . . . 120.23(11) no
C11 C10 C15 . . . 118.40(11) no
O1 C11 C10 . . . 116.09(11) no
O1 C11 C12 . . . 123.28(12) no
C10 C11 C12 . . . 120.63(11) no
C11 C12 C13 . . . 119.97(12) no
O2 C13 C12 . . . 125.10(11) no
O2 C13 C14 . . . 114.82(11) no
C12 C13 C14 . . . 120.08(12) no
O3 C14 C13 . . . 114.95(12) no
O3 C14 C15 . . . 125.80(12) no
C13 C14 C15 . . . 119.25(12) no
C10 C15 C14 . . . 121.67(12) no
C3 C4 H4 . . . 119.00 no
C5 C4 H4 . . . 119.00 no
C4 C5 H5 . . . 120.00 no
C6 C5 H5 . . . 120.00 no
C1 C6 H6 . . . 120.00 no
C5 C6 H6 . . . 120.00 no
C2 C7 H7A . . . 109.00 no
C2 C7 H7B . . . 109.00 no
C2 C7 H7C . . . 109.00 no
H7A C7 H7B . . . 109.00 no
H7A C7 H7C . . . 109.00 no
H7B C7 H7C . . . 109.00 no
C3 C8 H8A . . . 109.00 no
C3 C8 H8B . . . 109.00 no
C3 C8 H8C . . . 109.00 no
H8A C8 H8B . . . 109.00 no
H8A C8 H8C . . . 109.00 no
H8B C8 H8C . . . 109.00 no
N1 C9 H9 . . . 119.00 no
C10 C9 H9 . . . 119.00 no
C11 C12 H12 . . . 120.00 no
C13 C12 H12 . . . 120.00 no
C10 C15 H16 . . . 119.00 no
C14 C15 H16 . . . 119.00 no
O1 C16 H16A . . . 109.00 no
O1 C16 H16B . . . 109.00 no
O1 C16 H16C . . . 109.00 no
H16A C16 H16B . . . 109.00 no
H16A C16 H16C . . . 109.00 no
H16B C16 H16C . . . 109.00 no
O2 C17 H17A . . . 109.00 no
O2 C17 H17B . . . 109.00 no
O2 C17 H17C . . . 109.00 no
H17A C17 H17B . . . 109.00 no
H17A C17 H17C . . . 110.00 no
H17B C17 H17C . . . 109.00 no
O3 C18 H18A . . . 109.00 no
O3 C18 H18B . . . 109.00 no
O3 C18 H18C . . . 110.00 no
H18A C18 H18B . . . 109.00 no
H18A C18 H18C . . . 109.00 no
H18B C18 H18C . . . 109.00 no

loop_
_geom_bond_atom_site_label_1
_geom_bond_atom_site_label_2
_geom_bond_site_symmetry_1
_geom_bond_site_symmetry_2
_geom_bond_distance
_geom_bond_publ_flag
O1 C11 . . 1.3658(18) no
O1 C16 . . 1.406(2) no
O2 C13 . . 1.3559(16) no
O2 C17 . . 1.4129(19) no
O3 C14 . . 1.3656(17) no
O3 C18 . . 1.407(2) no
N1 C1 . . 1.4181(17) no
N1 C9 . . 1.2664(17) no
C1 C2 . . 1.4058(17) no
C1 C6 . . 1.3849(19) no
C2 C3 . . 1.3962(19) no
C2 C7 . . 1.499(2) no
C3 C4 . . 1.384(2) no
C3 C8 . . 1.508(2) no
C4 C5 . . 1.378(2) no
C5 C6 . . 1.378(2) no
C9 C10 . . 1.4625(18) no
C10 C11 . . 1.3917(18) no
C10 C15 . . 1.3993(18) no
C11 C12 . . 1.3937(18) no
C12 C13 . . 1.3785(17) no
C13 C14 . . 1.4076(18) no
C14 C15 . . 1.3686(19) no
C4 H4 . . 0.9300 no
C5 H5 . . 0.9300 no
C6 H6 . . 0.9300 no
C7 H7A . . 0.9600 no
C7 H7B . . 0.9600 no
C7 H7C . . 0.9600 no
C8 H8A . . 0.9600 no
C8 H8B . . 0.9600 no
C8 H8C . . 0.9600 no
C9 H9 . . 0.9300 no
C12 H12 . . 0.9300 no
C15 H16 . . 0.9300 no
C16 H16A . . 0.9600 no
C16 H16B . . 0.9600 no
C16 H16C . . 0.9600 no
C17 H17A . . 0.9600 no
C17 H17B . . 0.9600 no
C17 H17C . . 0.9600 no
C18 H18A . . 0.9600 no
C18 H18B . . 0.9600 no
C18 H18C . . 0.9600 no

loop_
_geom_hbond_atom_site_label_D
_geom_hbond_atom_site_label_H
_geom_hbond_atom_site_label_A
_geom_hbond_site_symmetry_A
_geom_hbond_distance_DH
_geom_hbond_distance_HA
_geom_hbond_distance_DA
_geom_hbond_angle_DHA
_geom_hbond_publ_flag
C16 H16B Cg1 2_766 0.96 2.99 3.5694(19) 120 yes

loop_
_geom_torsion_atom_site_label_1
_geom_torsion_atom_site_label_2
_geom_torsion_atom_site_label_3
_geom_torsion_atom_site_label_4
_geom_torsion_site_symmetry_1
_geom_torsion_site_symmetry_2
_geom_torsion_site_symmetry_3
_geom_torsion_site_symmetry_4
_geom_torsion
_geom_torsion_publ_flag
C16 O1 C11 C10 . . . . 169.05(13) no
C16 O1 C11 C12 . . . . -10.5(2) no
C17 O2 C13 C12 . . . . -5.76(19) no
C17 O2 C13 C14 . . . . 174.79(12) no
C18 O3 C14 C13 . . . . -174.38(12) no
C18 O3 C14 C15 . . . . 5.2(2) no
C9 N1 C1 C2 . . . . -134.93(13) no
C9 N1 C1 C6 . . . . 49.51(17) no
C1 N1 C9 C10 . . . . -175.98(11) no
N1 C1 C2 C3 . . . . -176.94(11) no
N1 C1 C2 C7 . . . . 4.86(18) no
C6 C1 C2 C3 . . . . -1.38(18) no
C6 C1 C2 C7 . . . . -179.57(13) no
N1 C1 C6 C5 . . . . 175.87(12) no
C2 C1 C6 C5 . . . . 0.4(2) no
C1 C2 C3 C4 . . . . 1.67(19) no
C1 C2 C3 C8 . . . . -177.99(13) no
C7 C2 C3 C4 . . . . 179.86(13) no
C7 C2 C3 C8 . . . . 0.2(2) no
C2 C3 C4 C5 . . . . -1.0(2) no
C8 C3 C4 C5 . . . . 178.63(14) no
C3 C4 C5 C6 . . . . 0.1(2) no
C4 C5 C6 C1 . . . . 0.3(2) no
N1 C9 C10 C11 . . . . -168.10(12) no
N1 C9 C10 C15 . . . . 11.16(19) no
C9 C10 C11 O1 . . . . -1.04(18) no
C9 C10 C11 C12 . . . . 178.53(12) no
C15 C10 C11 O1 . . . . 179.69(12) no
C15 C10 C11 C12 . . . . -0.75(18) no
C9 C10 C15 C14 . . . . -178.84(12) no
C11 C10 C15 C14 . . . . 0.45(19) no
O1 C11 C12 C13 . . . . -179.82(12) no
C10 C11 C12 C13 . . . . 0.65(19) no
C11 C12 C13 O2 . . . . -179.65(12) no
C11 C12 C13 C14 . . . . -0.23(18) no
O2 C13 C14 O3 . . . . -0.99(16) no
O2 C13 C14 C15 . . . . 179.40(11) no
C12 C13 C14 O3 . . . . 179.53(11) no
C12 C13 C14 C15 . . . . -0.07(19) no
O3 C14 C15 C10 . . . . -179.60(12) no
C13 C14 C15 C10 . . . . 0.0(2) no

loop_
_cod_related_entry_id
_cod_related_entry_database
_cod_related_entry_code
1 ChemSpider 24745469
